data_7703827
loop_
_publ_author_name
'Rok, Magdalena'
'Moskwa, Marcin'
'Pawlukoj\'c, Andrzej'
'Janicki, Rafa\/l'
'Zuba, Iga'
'Zieli\'nski, Piotr'
'Sobieszczyk, Pawe\/l'
'Bator, Gra\.zyna'

_publ_section_title
;
 Phase transition tuning by Fe(iii)/Co(iii) substitution in switchable
 cyano-bridged perovskites:
 (C<sub>3</sub>H<sub>5</sub>N<sub>2</sub>)<sub>2</sub>[KFe<sub>x</sub>Co<sub>1-x</sub>(CN)<sub>6</sub>].
;
_journal_issue 17
_journal_name_full 'Dalton transactions (Cambridge, England : 2003)'
_journal_page_first 5503
_journal_page_last 5512
_journal_paper_doi 10.1039/d0dt00615g
_journal_volume 49
_journal_year 2020
_chemical_formula_moiety '(C3 H5 N2 1+)2, K 1+, C6 Co0.58 Fe0.42 N6 3-'
_chemical_formula_sum 'C12 H10 Co0.58 Fe0.42 K N10'
_chemical_formula_weight 391.03
_space_group_crystal_system trigonal
_space_group_IT_number 166
_space_group_name_Hall '-R 3 2"'
_space_group_name_H-M_alt 'R -3 m :H'
_atom_sites_solution_hydrogens geom
_atom_sites_solution_primary direct
_atom_sites_solution_secondary difmap
_audit_creation_method SHELXL-2014/7
_audit_update_record
;
2019-08-08 deposited with the CCDC.	2020-01-17 downloaded from the CCDC.
;
_cell_angle_alpha 90
_cell_angle_beta 90
_cell_angle_gamma 120
_cell_formula_units_Z 3
_cell_length_a 8.747(3)
_cell_length_b 8.747(3)
_cell_length_c 19.074(3)
_cell_measurement_reflns_used 1542
_cell_measurement_temperature 298(2)
_cell_measurement_theta_max 28.4830
_cell_measurement_theta_min 3.4240
_cell_volume 1263.8(6)
_computing_cell_refinement
;
CrysAlisPro, Agilent Technologies,
Version 1.171.37.35 (release 13-08-2014 CrysAlis171 .NET)
(compiled Aug 13 2014,18:06:01)
;
_computing_data_collection
;
CrysAlisPro, Agilent Technologies,
Version 1.171.37.35 (release 13-08-2014 CrysAlis171 .NET)
(compiled Aug 13 2014,18:06:01)
;
_computing_data_reduction
;
CrysAlisPro, Agilent Technologies,
Version 1.171.37.35 (release 13-08-2014 CrysAlis171 .NET)
(compiled Aug 13 2014,18:06:01)
;
_computing_molecular_graphics 'Diamond 4.0'
_computing_structure_refinement 'SHELXL-2014/7 (Sheldrick, 2014)'
_computing_structure_solution 'SHELXS-2014/7 (Sheldrick, 2014)'
_diffrn_ambient_temperature 298(2)
_diffrn_detector_area_resol_mean 8.3359
_diffrn_measured_fraction_theta_full 1.000
_diffrn_measured_fraction_theta_max 1.000
_diffrn_measurement_device_type 'Xcalibur, Sapphire2, large Be window'
_diffrn_measurement_method '\w scans'
_diffrn_radiation_type MoK\a
_diffrn_radiation_wavelength 0.71073
_diffrn_reflns_av_R_equivalents 0.0713
_diffrn_reflns_av_unetI/netI 0.0358
_diffrn_reflns_Laue_measured_fraction_full 1.000
_diffrn_reflns_Laue_measured_fraction_max 1.000
_diffrn_reflns_limit_h_max 8
_diffrn_reflns_limit_h_min -9
_diffrn_reflns_limit_k_max 10
_diffrn_reflns_limit_k_min -10
_diffrn_reflns_limit_l_max 17
_diffrn_reflns_limit_l_min -22
_diffrn_reflns_number 1850
_diffrn_reflns_point_group_measured_fraction_full 1.000
_diffrn_reflns_point_group_measured_fraction_max 1.000
_diffrn_reflns_theta_full 25.465
_diffrn_reflns_theta_max 25.465
_diffrn_reflns_theta_min 2.893
_diffrn_source 'Enhance (Mo) X-ray Source'
_exptl_absorpt_coefficient_mu 1.230
_exptl_absorpt_correction_T_max 0.903
_exptl_absorpt_correction_T_min 0.760
_exptl_absorpt_correction_type analytical
_exptl_absorpt_process_details
;
CrysAlisPro, Agilent Technologies,
Version 1.171.37.35 (release 13-08-2014 CrysAlis171 .NET)
(compiled Aug 13 2014,18:06:01)
Analytical numeric absorption correction using a multifaceted crystal
			model based on expressions derived by R.C. Clark & J.S. Reid.
(Clark, R. C. & Reid, J. S. (1995). Acta Cryst. A51, 887-897)
Empirical absorption correction using spherical harmonics,
 implemented in SCALE3 ABSPACK scaling algorithm.
;
_exptl_crystal_colour orange
_exptl_crystal_density_diffrn 1.541
_exptl_crystal_density_meas ?
_exptl_crystal_description block
_exptl_crystal_F_000 593
_exptl_crystal_size_max 0.390
_exptl_crystal_size_mid 0.300
_exptl_crystal_size_min 0.160
_refine_diff_density_max 0.300
_refine_diff_density_min -0.431
_refine_diff_density_rms 0.078
_refine_ls_extinction_method none
_refine_ls_goodness_of_fit_ref 1.101
_refine_ls_hydrogen_treatment constr
_refine_ls_matrix_type full
_refine_ls_number_parameters 29
_refine_ls_number_reflns 324
_refine_ls_number_restraints 0
_refine_ls_restrained_S_all 1.101
_refine_ls_R_factor_all 0.0378
_refine_ls_R_factor_gt 0.0366
_refine_ls_shift/su_max 0.000
_refine_ls_shift/su_mean 0.000
_refine_ls_structure_factor_coef Fsqd
_refine_ls_weighting_details 'w=1/[\s^2^(Fo^2^)+(0.0679P)^2^+0.3205P] where P=(Fo^2^+2Fc^2^)/3'
_refine_ls_weighting_scheme calc
_refine_ls_wR_factor_gt 0.0959
_refine_ls_wR_factor_ref 0.0977
_reflns_Friedel_coverage 0.000
_reflns_number_gt 310
_reflns_number_total 324
_reflns_threshold_expression 'I > 2\s(I)'
_cod_data_source_file d0dt00615g3.cif
_cod_data_source_block cofe298a
_cod_depositor_comments
;
The following automatic conversions were performed:

data item '_exptl_crystal_density_meas' value 'not measured' was
changed to '?' -- the value is perceived as not measured.

Automatic conversion script
Id: cif_fix_values 7556 2019-12-06 15:28:31Z antanas 

 Adding full bibliography for 7703827--7703829.cif.
;
_cod_original_cell_volume 1264(2)
_cod_database_code 7703827
_shelx_shelxl_version_number 2014/7
_shelx_space_group_comment
;
The symmetry employed for this shelxl refinement is uniquely defined
by the following loop, which should always be used as a source of
symmetry information in preference to the above space-group names.
They are only intended as comments.
;
_shelx_estimated_absorpt_t_min 0.646
_shelx_estimated_absorpt_t_max 0.828

loop_
_space_group_symop_operation_xyz
'x, y, z'
'-y, x-y, z'
'-x+y, -x, z'
'y, x, -z'
'x-y, -y, -z'
'-x, -x+y, -z'
'x+2/3, y+1/3, z+1/3'
'-y+2/3, x-y+1/3, z+1/3'
'-x+y+2/3, -x+1/3, z+1/3'
'y+2/3, x+1/3, -z+1/3'
'x-y+2/3, -y+1/3, -z+1/3'
'-x+2/3, -x+y+1/3, -z+1/3'
'x+1/3, y+2/3, z+2/3'
'-y+1/3, x-y+2/3, z+2/3'
'-x+y+1/3, -x+2/3, z+2/3'
'y+1/3, x+2/3, -z+2/3'
'x-y+1/3, -y+2/3, -z+2/3'
'-x+1/3, -x+y+2/3, -z+2/3'
'-x, -y, -z'
'y, -x+y, -z'
'x-y, x, -z'
'-y, -x, z'
'-x+y, y, z'
'x, x-y, z'
'-x+2/3, -y+1/3, -z+1/3'
'y+2/3, -x+y+1/3, -z+1/3'
'x-y+2/3, x+1/3, -z+1/3'
'-y+2/3, -x+1/3, z+1/3'
'-x+y+2/3, y+1/3, z+1/3'
'x+2/3, x-y+1/3, z+1/3'
'-x+1/3, -y+2/3, -z+2/3'
'y+1/3, -x+y+2/3, -z+2/3'
'x-y+1/3, x+2/3, -z+2/3'
'-y+1/3, -x+2/3, z+2/3'
'-x+y+1/3, y+2/3, z+2/3'
'x+1/3, x-y+2/3, z+2/3'

loop_
_atom_site_label
_atom_site_type_symbol
_atom_site_fract_x
_atom_site_fract_y
_atom_site_fract_z
_atom_site_U_iso_or_equiv
_atom_site_adp_type
_atom_site_occupancy
_atom_site_site_symmetry_order
_atom_site_calc_flag
_atom_site_refinement_flags_posn
_atom_site_refinement_flags_adp
_atom_site_refinement_flags_occupancy
_atom_site_disorder_assembly
_atom_site_disorder_group
Co1 Co 0.6667 0.3333 0.8333 0.0236(4) Uani 0.5761 12 d S T P . .
Fe1 Fe 0.6667 0.3333 0.8333 0.0236(4) Uani 0.4238 12 d S T P . .
K1 K 0.3333 0.6667 0.6667 0.0293(4) Uani 1 12 d S T P . .
N1 N 0.49785(13) 0.50215(13) 0.74429(10) 0.0535(9) Uani 1 2 d S T P . .
C1 C 0.56188(16) 0.43812(16) 0.77652(12) 0.0336(6) Uani 1 2 d S T P . .
C1A C 0.5950(3) 0.4050(3) 0.5859(4) 0.094(2) Uani 0.5 2 d S T P A 1
H1A H 0.5337 0.4663 0.5890 0.113 Uiso 0.8333 2 calc R U P A 1
N1A N 0.5950(3) 0.4050(3) 0.5859(4) 0.094(2) Uani 0.3333 2 d S T P B 2
C2A C 0.7383(3) 0.4765(6) 0.5841(4) 0.089(2) Uani 0.5 2 d S T P A 1
H2A H 0.7995 0.5990 0.5810 0.107 Uiso 0.8333 2 calc R U P A 1
N2A N 0.7383(3) 0.4765(6) 0.5841(4) 0.089(2) Uani 0.3333 2 d S T P B 2

loop_
_atom_site_aniso_label
_atom_site_aniso_U_11
_atom_site_aniso_U_22
_atom_site_aniso_U_33
_atom_site_aniso_U_23
_atom_site_aniso_U_13
_atom_site_aniso_U_12
Co1 0.0225(4) 0.0225(4) 0.0257(5) 0.000 0.000 0.0113(2)
Fe1 0.0225(4) 0.0225(4) 0.0257(5) 0.000 0.000 0.0113(2)
K1 0.0270(5) 0.0270(5) 0.0339(7) 0.000 0.000 0.0135(3)
N1 0.0637(18) 0.0637(18) 0.0507(16) 0.0086(7) -0.0086(7) 0.045(2)
C1 0.0325(9) 0.0325(9) 0.0363(11) -0.0003(5) 0.0003(5) 0.0164(10)
C1A 0.143(5) 0.143(5) 0.071(3) -0.0017(12) 0.0017(12) 0.127(5)
N1A 0.143(5) 0.143(5) 0.071(3) -0.0017(12) 0.0017(12) 0.127(5)
C2A 0.119(4) 0.026(2) 0.090(3) 0.005(2) 0.0027(12) 0.0132(10)
N2A 0.119(4) 0.026(2) 0.090(3) 0.005(2) 0.0027(12) 0.0132(10)

loop_
_atom_type_symbol
_atom_type_description
_atom_type_scat_dispersion_real
_atom_type_scat_dispersion_imag
_atom_type_scat_source
C C 0.0033 0.0016 'International Tables Vol C Tables 4.2.6.8 and 6.1.1.4'
H H 0.0000 0.0000 'International Tables Vol C Tables 4.2.6.8 and 6.1.1.4'
N N 0.0061 0.0033 'International Tables Vol C Tables 4.2.6.8 and 6.1.1.4'
K K 0.2009 0.2494 'International Tables Vol C Tables 4.2.6.8 and 6.1.1.4'
Co Co 0.3494 0.9721 'International Tables Vol C Tables 4.2.6.8 and 6.1.1.4'
Fe Fe 0.3463 0.8444 'International Tables Vol C Tables 4.2.6.8 and 6.1.1.4'

loop_
_geom_angle_atom_site_label_1
_geom_angle_atom_site_label_2
_geom_angle_atom_site_label_3
_geom_angle
_geom_angle_site_symmetry_1
_geom_angle_site_symmetry_3
_geom_angle_publ_flag
C1 Co1 C1 91.33(9) 2_655 3_665 ?
C1 Co1 C1 88.67(9) 2_655 31_656 ?
C1 Co1 C1 88.67(9) 3_665 31_656 ?
C1 Co1 C1 180.0 2_655 32_556 ?
C1 Co1 C1 88.67(9) 3_665 32_556 ?
C1 Co1 C1 91.33(10) 31_656 32_556 ?
C1 Co1 C1 88.67(9) 2_655 33_546 ?
C1 Co1 C1 180.0 3_665 33_546 ?
C1 Co1 C1 91.33(10) 31_656 33_546 ?
C1 Co1 C1 91.33(9) 32_556 33_546 ?
C1 Co1 C1 91.33(9) 2_655 . ?
C1 Co1 C1 91.33(9) 3_665 . ?
C1 Co1 C1 180.0 31_656 . ?
C1 Co1 C1 88.67(9) 32_556 . ?
C1 Co1 C1 88.67(9) 33_546 . ?
N1 K1 N1 96.25(5) 26_456 27_556 ?
N1 K1 N1 180.00(6) 26_456 2_665 ?
N1 K1 N1 83.75(5) 27_556 2_665 ?
N1 K1 N1 83.75(5) 26_456 3_565 ?
N1 K1 N1 180.0 27_556 3_565 ?
N1 K1 N1 96.25(5) 2_665 3_565 ?
N1 K1 N1 96.25(5) 26_456 25_566 ?
N1 K1 N1 96.25(5) 27_556 25_566 ?
N1 K1 N1 83.75(5) 2_665 25_566 ?
N1 K1 N1 83.75(5) 3_565 25_566 ?
N1 K1 N1 83.75(5) 26_456 . ?
N1 K1 N1 83.75(5) 27_556 . ?
N1 K1 N1 96.25(5) 2_665 . ?
N1 K1 N1 96.25(5) 3_565 . ?
N1 K1 N1 180.0 25_566 . ?
C1 N1 K1 178.34(18) . . ?
N1 C1 Co1 178.0(2) . . ?
C2A C1A C2A 119.7(5) . 2_655 ?
C2A C1A H1A 120.1 . . ?
C2A C1A H1A 120.1 2_655 . ?
N2A N1A N2A 119.7(5) 2_655 . ?
N2A N1A N1A 30.0(2) 2_655 2_655 ?
N2A N1A N1A 89.9(2) . 2_655 ?
N2A N1A N1A 89.9(2) 2_655 3_665 ?
N2A N1A N1A 30.0(2) . 3_665 ?
N1A N1A N1A 59.998(2) 2_655 3_665 ?
C1A C2A C1A 120.1(5) . 3_665 ?
C1A C2A H2A 120.0 . . ?
C1A C2A H2A 120.0 3_665 . ?
N1A N2A N1A 120.1(5) . 3_665 ?
N1A N2A N2A 30.1(2) . 2_655 ?
N1A N2A N2A 90.1(2) 3_665 2_655 ?
N1A N2A N2A 90.1(2) . 3_665 ?
N1A N2A N2A 30.1(2) 3_665 3_665 ?
N2A N2A N2A 60.000(1) 2_655 3_665 ?

loop_
_geom_bond_atom_site_label_1
_geom_bond_atom_site_label_2
_geom_bond_distance
_geom_bond_site_symmetry_2
_geom_bond_publ_flag
Co1 C1 1.922(2) 2_655 ?
Co1 C1 1.922(2) 3_665 ?
Co1 C1 1.922(2) 31_656 ?
Co1 C1 1.922(2) 32_556 ?
Co1 C1 1.922(2) 33_546 ?
Co1 C1 1.922(2) . ?
K1 N1 2.899(2) 26_456 ?
K1 N1 2.899(2) 27_556 ?
K1 N1 2.899(2) 2_665 ?
K1 N1 2.899(2) 3_565 ?
K1 N1 2.899(2) 25_566 ?
K1 N1 2.899(2) . ?
N1 C1 1.148(3) . ?
C1A C2A 1.086(4) . ?
C1A C2A 1.086(4) 2_655 ?
C1A H1A 0.9300 . ?
N1A N2A 1.086(4) 2_655 ?
N1A N2A 1.086(4) . ?
N1A N1A 1.882(9) 2_655 ?
N1A N1A 1.882(9) 3_665 ?
C2A C1A 1.086(4) 3_665 ?
C2A H2A 0.9300 . ?
N2A N1A 1.086(4) 3_665 ?
N2A N2A 1.879(8) 2_655 ?
N2A N2A 1.879(8) 3_665 ?

loop_
_geom_torsion_atom_site_label_1
_geom_torsion_atom_site_label_2
_geom_torsion_atom_site_label_3
_geom_torsion_atom_site_label_4
_geom_torsion
_geom_torsion_site_symmetry_1
_geom_torsion_site_symmetry_2
_geom_torsion_site_symmetry_3
_geom_torsion_site_symmetry_4
_geom_torsion_publ_flag
C2A C1A C2A C1A -6(2) 2_655 . . 3_665 ?
N2A N1A N2A N1A -6(2) 2_655 . . 3_665 ?
N1A N1A N2A N1A -3.1(12) 2_655 . . 3_665 ?
N1A N1A N2A N2A 3.1(12) 2_655 . . 2_655 ?
N1A N1A N2A N2A 6(2) 3_665 . . 2_655 ?
N2A N1A N2A N2A -3.1(12) 2_655 . . 3_665 ?
N1A N1A N2A N2A 0.0 2_655 . . 3_665 ?
N1A N1A N2A N2A 3.1(12) 3_665 . . 3_665 ?
